data_7022253
loop_
_publ_author_name
'Sen, Tamal K.'
'Mukherjee, Arup'
'Modak, Arghya'
'Mandal, Swadhin K.'
'Koley, Debasis'

_publ_section_title
;
 Substitution effect on phenalenyl backbone in the rate of organozinc
 catalyzed ROP of cyclic esters.
;
_journal_issue 5
_journal_name_full 'Dalton transactions (Cambridge, England : 2003)'
_journal_page_first 1893
_journal_page_last 1904
_journal_paper_doi 10.1039/c2dt32152a
_journal_volume 42
_journal_year 2013
_chemical_formula_moiety 'C21 H26 N2 Zn'
_chemical_formula_sum 'C21 H26 N2 Zn'
_chemical_formula_weight 371.83
_chemical_name_systematic
;
?
;
_space_group_IT_number 2
_symmetry_cell_setting triclinic
_symmetry_space_group_name_Hall '-P 1'
_symmetry_space_group_name_H-M 'P -1'
_atom_sites_solution_hydrogens geom
_atom_sites_solution_primary direct
_atom_sites_solution_secondary difmap
_audit_creation_method SHELXL-97
_cell_angle_alpha 74.278(2)
_cell_angle_beta 83.9410(10)
_cell_angle_gamma 89.588(2)
_cell_formula_units_Z 4
_cell_length_a 8.8105(8)
_cell_length_b 13.5563(9)
_cell_length_c 15.6938(14)
_cell_measurement_reflns_used 2785
_cell_measurement_temperature 130(2)
_cell_measurement_theta_max 27.80
_cell_measurement_theta_min 2.71
_cell_volume 1793.8(3)
_computing_cell_refinement 'Bruker SAINT'
_computing_data_collection 'Bruker APEX2'
_computing_data_reduction 'Bruker SAINT'
_computing_molecular_graphics 'Bruker SHELXTL'
_computing_publication_material 'Bruker SHELXTL'
_computing_structure_refinement 'SHELXL-97 (Sheldrick, 2008)'
_computing_structure_solution 'SHELXS-97 (Sheldrick, 2008)'
_diffrn_ambient_temperature 130(2)
_diffrn_measured_fraction_theta_full 0.962
_diffrn_measured_fraction_theta_max 0.962
_diffrn_measurement_device_type 'Bruker APEX-II CCD'
_diffrn_measurement_method '\f and \w scans'
_diffrn_radiation_monochromator graphite
_diffrn_radiation_source 'fine-focus sealed tube'
_diffrn_radiation_type MoK\a
_diffrn_radiation_wavelength 0.71073
_diffrn_reflns_av_R_equivalents 0.0311
_diffrn_reflns_av_sigmaI/netI 0.0546
_diffrn_reflns_limit_h_max 11
_diffrn_reflns_limit_h_min -11
_diffrn_reflns_limit_k_max 8
_diffrn_reflns_limit_k_min -14
_diffrn_reflns_limit_l_max 19
_diffrn_reflns_limit_l_min -20
_diffrn_reflns_number 11182
_diffrn_reflns_theta_full 27.00
_diffrn_reflns_theta_max 27.00
_diffrn_reflns_theta_min 1.36
_exptl_absorpt_coefficient_mu 1.373
_exptl_absorpt_correction_T_max 0.908
_exptl_absorpt_correction_T_min 0.821
_exptl_absorpt_correction_type multi-scan
_exptl_absorpt_process_details 'SADABS; BRUKER, 2008'
_exptl_crystal_colour red
_exptl_crystal_density_diffrn 1.388
_exptl_crystal_density_method 'not measured'
_exptl_crystal_description block
_exptl_crystal_F_000 784
_exptl_crystal_size_max 0.25
_exptl_crystal_size_mid 0.12
_exptl_crystal_size_min 0.07
_refine_diff_density_max 0.538
_refine_diff_density_min -0.341
_refine_diff_density_rms 0.091
_refine_ls_extinction_coef 0.0033(6)
_refine_ls_extinction_expression Fc^*^=kFc[1+0.001xFc^2^\l^3^/sin(2\q)]^-1/4^
_refine_ls_extinction_method SHELXL
_refine_ls_goodness_of_fit_ref 1.036
_refine_ls_hydrogen_treatment mixed
_refine_ls_matrix_type full
_refine_ls_number_parameters 476
_refine_ls_number_reflns 6708
_refine_ls_number_restraints 0
_refine_ls_restrained_S_all 1.036
_refine_ls_R_factor_all 0.0524
_refine_ls_R_factor_gt 0.0362
_refine_ls_shift/su_max 0.001
_refine_ls_shift/su_mean 0.000
_refine_ls_structure_factor_coef Fsqd
_refine_ls_weighting_details 'calc w=1/[\s^2^(Fo^2^)+(0.0511P)^2^+0.0000P] where P=(Fo^2^+2Fc^2^)/3'
_refine_ls_weighting_scheme calc
_refine_ls_wR_factor_gt 0.0851
_refine_ls_wR_factor_ref 0.1012
_reflns_number_gt 5219
_reflns_number_total 7531
_reflns_threshold_expression >2sigma(I)
_cod_data_source_file c2dt32152a.txt
_cod_data_source_block tks3
_cod_depositor_comments
;
The following automatic conversions were performed:

'_symmetry_cell_setting' value 'Triclinic' changed to 'triclinic'
according to /home/saulius/struct/CIF-dictionaries/cif_core.dic
dictionary named 'cif_core.dic' version 2.4.2 from 2011-04-26.

Automatic conversion script
Id: cif_fix_values 1891 2012-01-12 08:04:46Z andrius 
;
_cod_original_sg_symbol_H-M P-1
_cod_database_code 7022253

loop_
_symmetry_equiv_pos_as_xyz
'x, y, z'
'-x, -y, -z'

loop_
_atom_site_label
_atom_site_type_symbol
_atom_site_fract_x
_atom_site_fract_y
_atom_site_fract_z
_atom_site_U_iso_or_equiv
_atom_site_adp_type
_atom_site_occupancy
_atom_site_symmetry_multiplicity
_atom_site_calc_flag
_atom_site_refinement_flags
Zn1 Zn 0.49626(4) 0.61300(3) 0.68357(2) 0.01559(11) Uani 1 1 d .
Zn2 Zn 1.01132(4) 0.91709(3) 0.31822(2) 0.01564(11) Uani 1 1 d .
N1 N 0.6903(3) 0.58505(18) 0.73516(15) 0.0137(5) Uani 1 1 d .
N2 N 0.4295(3) 0.70353(19) 0.75734(15) 0.0147(5) Uani 1 1 d .
N3 N 0.8159(2) 0.92151(18) 0.26898(15) 0.0141(5) Uani 1 1 d .
N4 N 1.0729(3) 1.05395(19) 0.24370(15) 0.0156(5) Uani 1 1 d .
C1 C 0.6981(3) 0.5752(2) 0.82178(18) 0.0143(6) Uani 1 1 d .
C2 C 0.8153(3) 0.5116(2) 0.8667(2) 0.0183(6) Uani 1 1 d .
C3 C 0.8262(3) 0.4933(2) 0.95426(19) 0.0184(7) Uani 1 1 d .
H3 H 0.8994 0.4485 0.9800 0.022 Uiso 1 1 calc R
C4 C 0.7280(3) 0.5413(2) 1.00866(19) 0.0153(6) Uani 1 1 d .
C5 C 0.6136(3) 0.6073(2) 0.96795(18) 0.0139(6) Uani 1 1 d .
C6 C 0.5227(3) 0.6562(2) 1.02391(19) 0.0167(6) Uani 1 1 d .
C7 C 0.5454(3) 0.6408(2) 1.11359(19) 0.0198(7) Uani 1 1 d .
H7 H 0.4844 0.6744 1.1484 0.024 Uiso 1 1 calc R
C8 C 0.6569(3) 0.5765(2) 1.15093(19) 0.0201(7) Uani 1 1 d .
H8 H 0.6712 0.5666 1.2105 0.024 Uiso 1 1 calc R
C9 C 0.7470(3) 0.5269(2) 1.09853(19) 0.0186(7) Uani 1 1 d .
H9 H 0.8219 0.4832 1.1236 0.022 Uiso 1 1 calc R
C10 C 0.4078(3) 0.7237(2) 0.98598(19) 0.0189(6) Uani 1 1 d .
H10 H 0.3485 0.7574 1.0214 0.023 Uiso 1 1 calc R
C11 C 0.3831(3) 0.7397(2) 0.90033(19) 0.0176(6) Uani 1 1 d .
C12 C 0.4682(3) 0.6897(2) 0.84048(18) 0.0144(6) Uani 1 1 d .
C13 C 0.3080(3) 0.7757(2) 0.72520(19) 0.0158(6) Uani 1 1 d .
C14 C 0.1516(3) 0.7208(3) 0.7496(2) 0.0232(7) Uani 1 1 d .
H14A H 0.1529 0.6620 0.7266 0.035 Uiso 1 1 calc R
H14B H 0.0747 0.7668 0.7244 0.035 Uiso 1 1 calc R
H14C H 0.1293 0.6993 0.8132 0.035 Uiso 1 1 calc R
C15 C 0.3400(4) 0.8205(2) 0.62439(19) 0.0226(7) Uani 1 1 d .
H15A H 0.4400 0.8521 0.6103 0.034 Uiso 1 1 calc R
H15B H 0.2653 0.8708 0.6040 0.034 Uiso 1 1 calc R
H15C H 0.3349 0.7667 0.5956 0.034 Uiso 1 1 calc R
C16 C 0.5913(3) 0.6229(2) 0.87519(18) 0.0133(6) Uani 1 1 d .
C17 C 0.8164(3) 0.5489(2) 0.6820(2) 0.0186(7) Uani 1 1 d .
C18 C 0.8298(4) 0.6182(3) 0.5869(2) 0.0258(7) Uani 1 1 d .
H18A H 0.7369 0.6136 0.5611 0.039 Uiso 1 1 calc R
H18B H 0.9135 0.5969 0.5522 0.039 Uiso 1 1 calc R
H18C H 0.8474 0.6878 0.5875 0.039 Uiso 1 1 calc R
C19 C 0.7912(4) 0.4374(2) 0.6834(2) 0.0266(8) Uani 1 1 d .
H19A H 0.7803 0.3956 0.7439 0.040 Uiso 1 1 calc R
H19B H 0.8771 0.4152 0.6509 0.040 Uiso 1 1 calc R
H19C H 0.7003 0.4311 0.6564 0.040 Uiso 1 1 calc R
C20 C 0.4166(3) 0.5602(3) 0.5917(2) 0.0235(7) Uani 1 1 d .
H20A H 0.4558 0.6047 0.5342 0.028 Uiso 1 1 calc R
H20B H 0.4598 0.4932 0.5957 0.028 Uiso 1 1 calc R
C21 C 0.2436(4) 0.5491(3) 0.5923(2) 0.0280(8) Uani 1 1 d .
H21A H 0.2018 0.5038 0.6480 0.042 Uiso 1 1 calc R
H21B H 0.2222 0.5214 0.5445 0.042 Uiso 1 1 calc R
H21C H 0.1982 0.6151 0.5848 0.042 Uiso 1 1 calc R
C22 C 0.8044(3) 0.9648(2) 0.18286(18) 0.0142(6) Uani 1 1 d .
C23 C 0.9093(3) 1.0458(2) 0.12765(18) 0.0122(6) Uani 1 1 d .
C24 C 1.0318(3) 1.0908(2) 0.16184(18) 0.0146(6) Uani 1 1 d .
C25 C 1.1951(3) 1.1073(2) 0.27400(19) 0.0161(6) Uani 1 1 d .
C26 C 1.1676(4) 1.0871(3) 0.37523(19) 0.0238(7) Uani 1 1 d .
H26A H 1.0669 1.1082 0.3914 0.036 Uiso 1 1 calc R
H26B H 1.2417 1.1252 0.3949 0.036 Uiso 1 1 calc R
H26C H 1.1770 1.0153 0.4029 0.036 Uiso 1 1 calc R
C27 C 1.3514(3) 1.0699(3) 0.2462(2) 0.0219(7) Uani 1 1 d .
H27A H 1.3527 0.9965 0.2668 0.033 Uiso 1 1 calc R
H27B H 1.4284 1.0988 0.2717 0.033 Uiso 1 1 calc R
H27C H 1.3714 1.0909 0.1824 0.033 Uiso 1 1 calc R
C28 C 1.1130(3) 1.1793(2) 0.10061(19) 0.0175(6) Uani 1 1 d .
C29 C 1.0880(3) 1.2151(2) 0.01471(19) 0.0190(7) Uani 1 1 d .
H29 H 1.1459 1.2708 -0.0214 0.023 Uiso 1 1 calc R
C30 C 0.9754(3) 1.1700(2) -0.02226(18) 0.0153(6) Uani 1 1 d .
C31 C 0.9524(3) 1.2074(2) -0.11210(19) 0.0188(7) Uani 1 1 d .
H31 H 1.0136 1.2615 -0.1480 0.023 Uiso 1 1 calc R
C32 C 0.8415(3) 1.1662(2) -0.14879(19) 0.0204(7) Uani 1 1 d .
H32 H 0.8263 1.1926 -0.2084 0.024 Uiso 1 1 calc R
C33 C 0.7526(3) 1.0838(2) -0.09433(19) 0.0192(7) Uani 1 1 d .
H33 H 0.6791 1.0542 -0.1186 0.023 Uiso 1 1 calc R
C34 C 0.7715(3) 1.0448(2) -0.00429(19) 0.0152(6) Uani 1 1 d .
C35 C 0.8868(3) 1.0855(2) 0.03505(18) 0.0138(6) Uani 1 1 d .
C36 C 0.6749(3) 0.9642(2) 0.0513(2) 0.0182(6) Uani 1 1 d .
H36 H 0.6017 0.9349 0.0265 0.022 Uiso 1 1 calc R
C37 C 0.6871(3) 0.9296(2) 0.13874(19) 0.0180(6) Uani 1 1 d .
C38 C 0.6923(3) 0.8513(2) 0.3235(2) 0.0192(7) Uani 1 1 d .
C39 C 0.7194(4) 0.7410(2) 0.3218(2) 0.0268(8) Uani 1 1 d .
H39A H 0.7271 0.7368 0.2614 0.040 Uiso 1 1 calc R
H39B H 0.6358 0.6982 0.3560 0.040 Uiso 1 1 calc R
H39C H 0.8125 0.7183 0.3469 0.040 Uiso 1 1 calc R
C40 C 0.6826(4) 0.8614(3) 0.4184(2) 0.0259(7) Uani 1 1 d .
H40A H 0.7785 0.8437 0.4418 0.039 Uiso 1 1 calc R
H40B H 0.6035 0.8162 0.4550 0.039 Uiso 1 1 calc R
H40C H 0.6596 0.9308 0.4182 0.039 Uiso 1 1 calc R
C41 C 1.1026(3) 0.8076(2) 0.4076(2) 0.0235(7) Uani 1 1 d .
H41A H 1.0753 0.8191 0.4656 0.028 Uiso 1 1 calc R
H41B H 1.0556 0.7428 0.4085 0.028 Uiso 1 1 calc R
C42 C 1.2757(3) 0.7967(3) 0.3952(2) 0.0242(7) Uani 1 1 d .
H42A H 1.3063 0.7906 0.3363 0.036 Uiso 1 1 calc R
H42B H 1.3047 0.7367 0.4383 0.036 Uiso 1 1 calc R
H42C H 1.3248 0.8561 0.4032 0.036 Uiso 1 1 calc R
H37 H 0.622(4) 0.875(3) 0.175(2) 0.037(10) Uiso 1 1 d .
H28 H 1.188(3) 1.215(2) 0.121(2) 0.020(8) Uiso 1 1 d .
H38 H 0.594(3) 0.872(2) 0.3011(19) 0.017(8) Uiso 1 1 d .
H25 H 1.189(3) 1.186(2) 0.2498(18) 0.008(7) Uiso 1 1 d .
H11 H 0.297(4) 0.782(3) 0.881(2) 0.025(9) Uiso 1 1 d .
H2 H 0.876(3) 0.481(3) 0.833(2) 0.019(8) Uiso 1 1 d .
H13 H 0.308(3) 0.830(2) 0.7475(19) 0.009(8) Uiso 1 1 d .
H17 H 0.914(3) 0.555(2) 0.7078(17) 0.006(7) Uiso 1 1 d .

loop_
_atom_site_aniso_label
_atom_site_aniso_U_11
_atom_site_aniso_U_22
_atom_site_aniso_U_33
_atom_site_aniso_U_23
_atom_site_aniso_U_13
_atom_site_aniso_U_12
Zn1 0.01673(18) 0.0165(2) 0.01520(19) -0.00693(14) -0.00230(13) 0.00250(13)
Zn2 0.01500(18) 0.0152(2) 0.01531(18) -0.00161(14) -0.00224(13) -0.00069(13)
N1 0.0152(12) 0.0127(14) 0.0141(12) -0.0065(10) 0.0022(9) 0.0006(9)
N2 0.0135(11) 0.0149(14) 0.0165(12) -0.0047(10) -0.0039(9) 0.0026(9)
N3 0.0137(12) 0.0132(14) 0.0140(12) -0.0020(10) -0.0001(9) -0.0009(9)
N4 0.0172(12) 0.0155(15) 0.0147(12) -0.0054(10) -0.0010(9) -0.0035(9)
C1 0.0116(13) 0.0118(17) 0.0183(15) -0.0025(11) -0.0004(11) -0.0019(10)
C2 0.0169(15) 0.0184(19) 0.0221(16) -0.0094(13) -0.0031(12) 0.0037(12)
C3 0.0148(14) 0.0188(18) 0.0220(16) -0.0043(12) -0.0071(11) 0.0023(11)
C4 0.0155(14) 0.0117(17) 0.0184(15) -0.0043(12) 0.0001(11) -0.0045(11)
C5 0.0132(13) 0.0118(16) 0.0155(14) -0.0021(11) 0.0000(10) -0.0018(10)
C6 0.0197(15) 0.0143(17) 0.0168(15) -0.0063(12) 0.0016(11) -0.0034(11)
C7 0.0245(16) 0.0184(19) 0.0169(15) -0.0074(12) 0.0025(12) -0.0052(12)
C8 0.0246(16) 0.0200(19) 0.0146(15) -0.0026(12) -0.0021(12) -0.0085(12)
C9 0.0201(15) 0.0158(18) 0.0177(15) 0.0007(12) -0.0059(11) -0.0049(11)
C10 0.0249(16) 0.0136(18) 0.0189(15) -0.0076(12) 0.0032(12) 0.0011(12)
C11 0.0192(15) 0.0153(18) 0.0191(15) -0.0065(12) -0.0006(12) 0.0035(12)
C12 0.0144(13) 0.0111(17) 0.0170(15) -0.0040(11) 0.0021(11) -0.0026(10)
C13 0.0179(15) 0.0106(18) 0.0211(16) -0.0072(12) -0.0051(11) 0.0053(11)
C14 0.0192(15) 0.0240(19) 0.0268(17) -0.0075(14) -0.0034(12) 0.0052(12)
C15 0.0289(17) 0.0202(19) 0.0182(16) -0.0028(13) -0.0062(13) 0.0044(13)
C16 0.0153(14) 0.0103(16) 0.0144(14) -0.0039(11) -0.0010(10) -0.0009(10)
C17 0.0161(14) 0.0200(19) 0.0198(16) -0.0077(13) 0.0030(11) 0.0033(12)
C18 0.0253(17) 0.028(2) 0.0217(17) -0.0061(14) 0.0063(13) 0.0028(13)
C19 0.0315(18) 0.021(2) 0.0300(19) -0.0137(14) 0.0016(14) 0.0082(13)
C20 0.0285(17) 0.0201(19) 0.0257(17) -0.0121(14) -0.0042(13) 0.0043(13)
C21 0.0289(18) 0.031(2) 0.0302(19) -0.0157(15) -0.0099(14) 0.0025(14)
C22 0.0120(13) 0.0124(17) 0.0187(15) -0.0053(12) -0.0013(11) 0.0023(10)
C23 0.0123(13) 0.0107(16) 0.0141(14) -0.0044(11) -0.0009(10) 0.0008(10)
C24 0.0157(14) 0.0127(17) 0.0155(14) -0.0050(11) 0.0003(11) 0.0032(11)
C25 0.0185(15) 0.0132(18) 0.0180(15) -0.0058(12) -0.0041(11) -0.0020(11)
C26 0.0311(18) 0.025(2) 0.0192(16) -0.0095(13) -0.0089(13) -0.0006(13)
C27 0.0174(15) 0.0237(19) 0.0262(17) -0.0085(13) -0.0043(12) -0.0053(12)
C28 0.0202(15) 0.0122(18) 0.0208(16) -0.0051(12) -0.0036(12) -0.0030(11)
C29 0.0219(15) 0.0144(18) 0.0191(15) -0.0031(12) 0.0016(12) -0.0028(12)
C30 0.0177(14) 0.0134(17) 0.0138(14) -0.0032(11) 0.0004(11) 0.0030(11)
C31 0.0223(15) 0.0153(18) 0.0162(15) -0.0022(12) 0.0036(11) 0.0016(12)
C32 0.0265(16) 0.0223(19) 0.0131(15) -0.0062(12) -0.0020(12) 0.0099(13)
C33 0.0207(15) 0.0214(19) 0.0200(16) -0.0121(13) -0.0056(12) 0.0057(12)
C34 0.0167(14) 0.0128(17) 0.0182(15) -0.0073(12) -0.0028(11) 0.0047(11)
C35 0.0133(13) 0.0136(17) 0.0155(14) -0.0062(11) -0.0004(10) 0.0041(10)
C36 0.0146(14) 0.0187(18) 0.0241(16) -0.0102(13) -0.0041(11) 0.0011(11)
C37 0.0177(15) 0.0169(18) 0.0178(15) -0.0020(12) -0.0016(11) -0.0027(12)
C38 0.0141(14) 0.0203(19) 0.0208(16) -0.0022(13) 0.0001(11) -0.0048(11)
C39 0.0293(18) 0.020(2) 0.0287(18) -0.0028(14) -0.0014(14) -0.0063(13)
C40 0.0239(16) 0.032(2) 0.0197(16) -0.0051(14) 0.0046(13) -0.0053(13)
C41 0.0228(16) 0.0242(19) 0.0204(16) 0.0002(13) -0.0047(12) 0.0005(12)
C42 0.0220(16) 0.0258(19) 0.0225(17) -0.0011(13) -0.0064(12) 0.0033(13)

loop_
_atom_type_symbol
_atom_type_description
_atom_type_scat_dispersion_real
_atom_type_scat_dispersion_imag
_atom_type_scat_source
C C 0.0033 0.0016 'International Tables Vol C Tables 4.2.6.8 and 6.1.1.4'
H H 0.0000 0.0000 'International Tables Vol C Tables 4.2.6.8 and 6.1.1.4'
N N 0.0061 0.0033 'International Tables Vol C Tables 4.2.6.8 and 6.1.1.4'
Zn Zn 0.2839 1.4301 'International Tables Vol C Tables 4.2.6.8 and 6.1.1.4'

loop_
_geom_angle_atom_site_label_1
_geom_angle_atom_site_label_2
_geom_angle_atom_site_label_3
_geom_angle
N2 Zn1 N1 93.11(10)
N2 Zn1 C20 137.75(11)
N1 Zn1 C20 129.14(11)
N4 Zn2 N3 92.71(10)
N4 Zn2 C41 136.44(12)
N3 Zn2 C41 130.81(12)
C1 N1 C17 120.0(2)
C1 N1 Zn1 120.96(18)
C17 N1 Zn1 117.16(18)
C12 N2 C13 120.0(2)
C12 N2 Zn1 122.68(19)
C13 N2 Zn1 116.15(18)
C22 N3 C38 119.6(2)
C22 N3 Zn2 121.33(18)
C38 N3 Zn2 116.96(18)
C24 N4 C25 119.9(2)
C24 N4 Zn2 122.46(19)
C25 N4 Zn2 116.39(18)
N1 C1 C2 119.3(3)
N1 C1 C16 123.2(2)
C2 C1 C16 117.5(3)
C3 C2 C1 123.1(3)
C3 C2 H2 121(2)
C1 C2 H2 116(2)
C2 C3 C4 121.4(3)
C2 C3 H3 119.3
C4 C3 H3 119.3
C9 C4 C3 120.9(3)
C9 C4 C5 121.0(3)
C3 C4 C5 118.1(3)
C6 C5 C4 116.0(3)
C6 C5 C16 122.0(2)
C4 C5 C16 121.9(3)
C7 C6 C5 121.6(3)
C7 C6 C10 120.3(3)
C5 C6 C10 118.1(3)
C8 C7 C6 121.0(3)
C8 C7 H7 119.5
C6 C7 H7 119.5
C7 C8 C9 119.0(3)
C7 C8 H8 120.5
C9 C8 H8 120.5
C8 C9 C4 121.4(3)
C8 C9 H9 119.3
C4 C9 H9 119.3
C11 C10 C6 121.6(3)
C11 C10 H10 119.2
C6 C10 H10 119.2
C10 C11 C12 123.1(3)
C10 C11 H11 117(2)
C12 C11 H11 120(2)
N2 C12 C11 119.8(3)
N2 C12 C16 122.9(3)
C11 C12 C16 117.3(3)
N2 C13 C15 109.3(2)
N2 C13 C14 110.2(2)
C15 C13 C14 110.8(2)
N2 C13 H13 111.8(18)
C15 C13 H13 105.0(18)
C14 C13 H13 109.7(18)
C13 C14 H14A 109.5
C13 C14 H14B 109.5
H14A C14 H14B 109.5
C13 C14 H14C 109.5
H14A C14 H14C 109.5
H14B C14 H14C 109.5
C13 C15 H15A 109.5
C13 C15 H15B 109.5
H15A C15 H15B 109.5
C13 C15 H15C 109.5
H15A C15 H15C 109.5
H15B C15 H15C 109.5
C5 C16 C1 117.7(2)
C5 C16 C12 117.8(2)
C1 C16 C12 124.5(2)
N1 C17 C19 111.5(2)
N1 C17 C18 108.7(2)
C19 C17 C18 111.0(3)
N1 C17 H17 108.8(16)
C19 C17 H17 108.5(16)
C18 C17 H17 108.3(16)
C17 C18 H18A 109.5
C17 C18 H18B 109.5
H18A C18 H18B 109.5
C17 C18 H18C 109.5
H18A C18 H18C 109.5
H18B C18 H18C 109.5
C17 C19 H19A 109.5
C17 C19 H19B 109.5
H19A C19 H19B 109.5
C17 C19 H19C 109.5
H19A C19 H19C 109.5
H19B C19 H19C 109.5
C21 C20 Zn1 119.0(2)
C21 C20 H20A 107.6
Zn1 C20 H20A 107.6
C21 C20 H20B 107.6
Zn1 C20 H20B 107.6
H20A C20 H20B 107.0
C20 C21 H21A 109.5
C20 C21 H21B 109.5
H21A C21 H21B 109.5
C20 C21 H21C 109.5
H21A C21 H21C 109.5
H21B C21 H21C 109.5
N3 C22 C37 120.2(2)
N3 C22 C23 123.0(2)
C37 C22 C23 116.7(2)
C35 C23 C24 118.4(2)
C35 C23 C22 117.9(2)
C24 C23 C22 123.7(2)
N4 C24 C28 119.9(3)
N4 C24 C23 123.6(3)
C28 C24 C23 116.5(2)
N4 C25 C27 110.1(3)
N4 C25 C26 108.9(2)
C27 C25 C26 110.9(2)
N4 C25 H25 111.4(15)
C27 C25 H25 110.7(15)
C26 C25 H25 104.6(16)
C25 C26 H26A 109.5
C25 C26 H26B 109.5
H26A C26 H26B 109.5
C25 C26 H26C 109.5
H26A C26 H26C 109.5
H26B C26 H26C 109.5
C25 C27 H27A 109.5
C25 C27 H27B 109.5
H27A C27 H27B 109.5
C25 C27 H27C 109.5
H27A C27 H27C 109.5
H27B C27 H27C 109.5
C29 C28 C24 123.4(3)
C29 C28 H28 116.5(19)
C24 C28 H28 120.1(19)
C28 C29 C30 121.7(3)
C28 C29 H29 119.2
C30 C29 H29 119.2
C31 C30 C29 120.9(3)
C31 C30 C35 121.2(3)
C29 C30 C35 117.9(3)
C32 C31 C30 121.8(3)
C32 C31 H31 119.1
C30 C31 H31 119.1
C31 C32 C33 118.3(3)
C31 C32 H32 120.8
C33 C32 H32 120.8
C32 C33 C34 121.6(3)
C32 C33 H33 119.2
C34 C33 H33 119.2
C33 C34 C36 120.8(3)
C33 C34 C35 121.1(3)
C36 C34 C35 118.0(3)
C30 C35 C34 116.0(2)
C30 C35 C23 121.9(3)
C34 C35 C23 122.1(3)
C37 C36 C34 121.3(3)
C37 C36 H36 119.3
C34 C36 H36 119.3
C36 C37 C22 123.7(3)
C36 C37 H37 120(2)
C22 C37 H37 116(2)
N3 C38 C39 111.7(2)
N3 C38 C40 108.2(2)
C39 C38 C40 111.0(3)
N3 C38 H38 109.9(17)
C39 C38 H38 108.8(18)
C40 C38 H38 107.1(18)
C38 C39 H39A 109.5
C38 C39 H39B 109.5
H39A C39 H39B 109.5
C38 C39 H39C 109.5
H39A C39 H39C 109.5
H39B C39 H39C 109.5
C38 C40 H40A 109.5
C38 C40 H40B 109.5
H40A C40 H40B 109.5
C38 C40 H40C 109.5
H40A C40 H40C 109.5
H40B C40 H40C 109.5
C42 C41 Zn2 117.3(2)
C42 C41 H41A 108.0
Zn2 C41 H41A 108.0
C42 C41 H41B 108.0
Zn2 C41 H41B 108.0
H41A C41 H41B 107.2
C41 C42 H42A 109.5
C41 C42 H42B 109.5
H42A C42 H42B 109.5
C41 C42 H42C 109.5
H42A C42 H42C 109.5
H42B C42 H42C 109.5

loop_
_geom_bond_atom_site_label_1
_geom_bond_atom_site_label_2
_geom_bond_distance
Zn1 N2 1.951(2)
Zn1 N1 1.959(2)
Zn1 C20 1.966(3)
Zn2 N4 1.952(2)
Zn2 N3 1.954(2)
Zn2 C41 1.977(3)
N1 C1 1.339(4)
N1 C17 1.480(3)
N2 C12 1.347(3)
N2 C13 1.480(3)
N3 C22 1.334(3)
N3 C38 1.484(3)
N4 C24 1.334(3)
N4 C25 1.488(4)
C1 C2 1.455(4)
C1 C16 1.458(4)
C2 C3 1.343(4)
C2 H2 0.88(3)
C3 C4 1.427(4)
C3 H3 0.9300
C4 C9 1.399(4)
C4 C5 1.428(4)
C5 C6 1.418(4)
C5 C16 1.447(4)
C6 C7 1.402(4)
C6 C10 1.427(4)
C7 C8 1.378(4)
C7 H7 0.9300
C8 C9 1.383(4)
C8 H8 0.9300
C9 H9 0.9300
C10 C11 1.343(4)
C10 H10 0.9300
C11 C12 1.447(4)
C11 H11 0.97(3)
C12 C16 1.461(4)
C13 C15 1.529(4)
C13 C14 1.532(4)
C13 H13 0.89(3)
C14 H14A 0.9600
C14 H14B 0.9600
C14 H14C 0.9600
C15 H15A 0.9600
C15 H15B 0.9600
C15 H15C 0.9600
C17 C19 1.523(5)
C17 C18 1.527(4)
C17 H17 1.00(3)
C18 H18A 0.9600
C18 H18B 0.9600
C18 H18C 0.9600
C19 H19A 0.9600
C19 H19B 0.9600
C19 H19C 0.9600
C20 C21 1.532(4)
C20 H20A 0.9700
C20 H20B 0.9700
C21 H21A 0.9600
C21 H21B 0.9600
C21 H21C 0.9600
C22 C37 1.453(4)
C22 C23 1.463(4)
C23 C35 1.441(4)
C23 C24 1.461(4)
C24 C28 1.455(4)
C25 C27 1.525(4)
C25 C26 1.530(4)
C25 H25 1.03(3)
C26 H26A 0.9600
C26 H26B 0.9600
C26 H26C 0.9600
C27 H27A 0.9600
C27 H27B 0.9600
C27 H27C 0.9600
C28 C29 1.344(4)
C28 H28 0.95(3)
C29 C30 1.421(4)
C29 H29 0.9300
C30 C31 1.399(4)
C30 C35 1.427(4)
C31 C32 1.378(4)
C31 H31 0.9300
C32 C33 1.394(4)
C32 H32 0.9300
C33 C34 1.395(4)
C33 H33 0.9300
C34 C36 1.421(4)
C34 C35 1.430(4)
C36 C37 1.340(4)
C36 H36 0.9300
C37 H37 0.96(4)
C38 C39 1.520(4)
C38 C40 1.526(4)
C38 H38 0.98(3)
C39 H39A 0.9600
C39 H39B 0.9600
C39 H39C 0.9600
C40 H40A 0.9600
C40 H40B 0.9600
C40 H40C 0.9600
C41 C42 1.528(4)
C41 H41A 0.9700
C41 H41B 0.9700
C42 H42A 0.9600
C42 H42B 0.9600
C42 H42C 0.9600
